data_8103718
loop_
_publ_author_name
'Sasaki, S.'
'Takeuchi, Y.'
'Fujino, K.'
'Akimoto, S.'

_publ_section_title
;
 Electron-density distributions of three orthopyroxenes, Mg2 Si2 O6, Co2
 Si2 O6, and Fe2 Si2 O6
;
_journal_name_full 'Zeitschrift fuer Kristallographie (149,1979-)'
_journal_page_first 279
_journal_page_last 297
_journal_volume 158
_journal_year 1982
_chemical_formula_sum 'Co O3 Si'
_chemical_name_systematic 'Co (Si O3)'
_space_group_IT_number 61
_symmetry_space_group_name_Hall '-P 2ac 2ab'
_symmetry_space_group_name_H-M 'P b c a'
_cell_angle_alpha 90
_cell_angle_beta 90
_cell_angle_gamma 90
_cell_formula_units_Z 16
_cell_length_a 18.296
_cell_length_b 8.923
_cell_length_c 5.204
_cell_volume 849.580
_citation_journal_id_ASTM ZEKRDZ
_cod_data_source_file Sasaki_ZEKRDZ_1982_548.cif
_cod_data_source_block Co1O3Si1
_cod_original_cell_volume 849.5801
_cod_original_formula_sum 'Co1 O3 Si1'
_cod_database_code 8103718

loop_
_symmetry_equiv_pos_as_xyz
x,y,z
-x+1/2,-y,z+1/2
x+1/2,-y+1/2,-z
-x,y+1/2,-z+1/2
-x,-y,-z
x-1/2,y,-z-1/2
-x-1/2,y-1/2,z
x,-y-1/2,z-1/2

loop_
_atom_site_label
_atom_site_type_symbol
_atom_site_fract_x
_atom_site_fract_y
_atom_site_fract_z
_atom_site_occupancy
_atom_site_U_iso_or_equiv
O1 O-2 0.18336 0.3391 0.0395 1 0.0
O2 O-2 0.5612 0.3392 0.7929 1 0.0
O6 O-2 0.4472 0.1986 0.5953 1 0.0
O3 O-2 0.3098 0.5015 0.0554 1 0.0
Co2 Co+2 0.37723 0.48798 0.36164 1 0.0
Si1 Si+4 0.272 0.34024 0.052 1 0.0
Si2 Si+4 0.47259 0.33561 0.7934 1 0.0
Co1 Co+2 0.37597 0.65456 0.87202 1 0.0
O5 O-2 0.3029 0.2309 -0.1754 1 0.0
O4 O-2 0.4322 0.4825 0.6896 1 0.0
